data_4329134
loop_
_publ_author_name
'Torben Birk'
'Kasper S. Pedersen'
'Christian Aa. Thuesen'
'Thomas Weyherm\"uller'
'Magnus Schau-Magnussen'
'Stergios Piligkos'
'H\"ogni Weihe'
'Susanne Mossin'
'Marco Evangelisti'
'Jesper Bendix'

_publ_contact_author_address
;
Department of Chemistry, University of Copenhagen
Universitetsparken 5
DK-2100 Copenhagen
Denmark
;
_publ_contact_author_email bendix@kiku.dk
_publ_contact_author_fax '+45 35320212'
_publ_contact_author_name 'Jesper Bendix'
_publ_contact_author_phone '+45 35320101'
_publ_section_title
;
 Fluoride Bridges as Structure-Directing Motifs in 3d-4f Cluster Chemistry
;
_journal_name_full 'Inorganic Chemistry'
_journal_page_first 5435
_journal_page_last 5443
_journal_paper_doi 10.1021/ic300421x
_journal_volume 51
_journal_year 2012
_chemical_formula_moiety 'C48 H32 Cr2 F4 Gd2 N16 O24, 4(C H4 O), O'
_chemical_formula_sum 'C52 H48 Cr2 F4 Gd2 N16 O29'
_chemical_formula_weight 1855.56
_chemical_name_common 'Cr-F-Gd square'
_chemical_name_systematic
; 
 ? 
;
_space_group_IT_number 130
_symmetry_cell_setting tetragonal
_symmetry_space_group_name_Hall '-P 4a 2ac'
_symmetry_space_group_name_H-M 'P 4/n c c :2'
_atom_sites_solution_hydrogens geom
_atom_sites_solution_primary direct
_atom_sites_solution_secondary difmap
_audit_creation_method SHELXL-97
_cell_angle_alpha 90.00
_cell_angle_beta 90.00
_cell_angle_gamma 90.00
_cell_formula_units_Z 4
_cell_length_a 17.5173(15)
_cell_length_b 17.5173(14)
_cell_length_c 20.896(3)
_cell_measurement_reflns_used 108636
_cell_measurement_temperature 122(1)
_cell_measurement_theta_max 38.04
_cell_measurement_theta_min 2.27
_cell_volume 6412.1(12)
_computing_cell_refinement 'COLLECT (Nonius, 1999)'
_computing_data_collection 'COLLECT (Nonius, 1999)'
_computing_data_reduction 'EvalCCD (Duisenberg et al., 2003)'
_computing_molecular_graphics 'Ortep-3 (Farrugia, 1997)'
_computing_publication_material SHELXL-97
_computing_structure_refinement 'SHELXL-97 (Sheldrick, 2008)'
_computing_structure_solution 'SHELXS-97 (Sheldrick, 2008)'
_diffrn_ambient_temperature 122(1)
_diffrn_measured_fraction_theta_full .998
_diffrn_measured_fraction_theta_max .998
_diffrn_measurement_device_type 'Nonius KappaCCD area-detector'
_diffrn_measurement_method '\w and \f scans'
_diffrn_radiation_monochromator graphite
_diffrn_radiation_source 'fine-focus sealed tube'
_diffrn_radiation_type MoK\a
_diffrn_radiation_wavelength 0.71073
_diffrn_reflns_av_R_equivalents 0.0541
_diffrn_reflns_av_sigmaI/netI 0.0116
_diffrn_reflns_limit_h_max 30
_diffrn_reflns_limit_h_min -30
_diffrn_reflns_limit_k_max 30
_diffrn_reflns_limit_k_min -30
_diffrn_reflns_limit_l_max 36
_diffrn_reflns_limit_l_min -36
_diffrn_reflns_number 335465
_diffrn_reflns_theta_full 38.04
_diffrn_reflns_theta_max 38.04
_diffrn_reflns_theta_min 2.27
_exptl_absorpt_coefficient_mu 2.486
_exptl_absorpt_correction_T_max 0.666
_exptl_absorpt_correction_T_min 0.554
_exptl_absorpt_correction_type integration
_exptl_absorpt_process_details
;
gaussian integration (Coppens, 1970)
;
_exptl_crystal_colour pink
_exptl_crystal_density_diffrn 1.922
_exptl_crystal_description prism
_exptl_crystal_F_000 3664
_exptl_crystal_size_max 0.35
_exptl_crystal_size_mid 0.32
_exptl_crystal_size_min 0.24
_refine_diff_density_max 2.277
_refine_diff_density_min -1.612
_refine_diff_density_rms .162
_refine_ls_extinction_method none
_refine_ls_goodness_of_fit_ref 1.382
_refine_ls_hydrogen_treatment constr
_refine_ls_matrix_type full
_refine_ls_number_parameters 239
_refine_ls_number_reflns 8758
_refine_ls_number_restraints 0
_refine_ls_restrained_S_all 1.382
_refine_ls_R_factor_all 0.0702
_refine_ls_R_factor_gt 0.0378
_refine_ls_shift/su_max 0.000
_refine_ls_shift/su_mean 0.000
_refine_ls_structure_factor_coef Fsqd
_refine_ls_weighting_details 'calc w=1/[\s^2^(Fo^2^)+(0.0010P)^2^+26.9868P] where P=(Fo^2^+2Fc^2^)/3'
_refine_ls_weighting_scheme calc
_refine_ls_wR_factor_gt 0.0700
_refine_ls_wR_factor_ref 0.0949
_reflns_number_gt 6028
_reflns_number_total 8758
_reflns_threshold_expression >2sigma(I)
_cod_data_source_file ic300421x_si_001_2.cif
_cod_data_source_block 6_CrFGd-square_kcd885
_cod_original_cell_volume 6412.2(11)
_cod_original_sg_symbol_H-M 'P 4/n c c'
_cod_database_code 4329134

loop_
_symmetry_equiv_pos_as_xyz
'x, y, z'
'-x+1/2, -y+1/2, z'
'x+1/2, -y, -z+1/2'
'-x, y+1/2, -z+1/2'
'-y, -x, -z+1/2'
'y+1/2, x+1/2, -z+1/2'
'y, -x+1/2, z'
'-y+1/2, x, z'
'-x, -y, -z'
'x-1/2, y-1/2, -z'
'-x-1/2, y, z-1/2'
'x, -y-1/2, z-1/2'
'y, x, z-1/2'
'-y-1/2, -x-1/2, z-1/2'
'-y, x-1/2, -z'
'y-1/2, -x, -z'

loop_
_atom_site_label
_atom_site_type_symbol
_atom_site_fract_x
_atom_site_fract_y
_atom_site_fract_z
_atom_site_U_iso_or_equiv
_atom_site_adp_type
_atom_site_occupancy
_atom_site_symmetry_multiplicity
_atom_site_calc_flag
_atom_site_refinement_flags
Gd1 Gd 0.121497(6) 0.878503(6) 0.2500 0.01223(4) Uani 1 2 d S
Cr1 Cr 0.14263(2) 0.64263(2) 0.2500 0.01189(8) Uani 1 2 d S
F1 F 0.14160(9) 0.74990(9) 0.24331(8) 0.0173(3) Uani 1 1 d .
N1 N 0.14288(12) 0.52538(12) 0.24092(10) 0.0147(4) Uani 1 1 d .
N2 N 0.13459(13) 0.63366(13) 0.15202(9) 0.0148(3) Uani 1 1 d .
N3 N 0.05764(15) 0.80870(14) 0.36582(12) 0.0191(4) Uani 1 1 d .
N4 N -0.00080(14) 0.89026(16) 0.15504(12) 0.0204(4) Uani 1 1 d .
O1 O 0.12543(12) 0.83540(13) 0.36429(10) 0.0213(4) Uani 1 1 d .
O2 O 0.01962(12) 0.81190(13) 0.31440(10) 0.0200(4) Uani 1 1 d .
O3 O 0.03099(16) 0.78112(14) 0.41510(11) 0.0274(5) Uani 1 1 d .
O4 O 0.02625(13) 0.94820(13) 0.18375(11) 0.0238(4) Uani 1 1 d .
O5 O 0.01958(14) 0.82542(13) 0.17643(11) 0.0229(4) Uani 1 1 d .
O6 O -0.04500(14) 0.89730(16) 0.10985(11) 0.0292(5) Uani 1 1 d .
C1 C 0.15672(16) 0.47218(16) 0.28477(13) 0.0184(4) Uani 1 1 d .
H1 H 0.1675 0.4877 0.3274 0.022 Uiso 1 1 calc R
C2 C 0.15593(18) 0.39370(17) 0.27040(15) 0.0219(5) Uani 1 1 d .
H2 H 0.1677 0.3572 0.3025 0.026 Uiso 1 1 calc R
C3 C 0.13785(18) 0.37039(17) 0.20934(14) 0.0216(5) Uani 1 1 d .
H3 H 0.1348 0.3175 0.1995 0.026 Uiso 1 1 calc R
C4 C 0.12394(16) 0.42519(16) 0.16174(14) 0.0191(5) Uani 1 1 d .
C5 C 0.1062(2) 0.40688(18) 0.09634(15) 0.0252(6) Uani 1 1 d .
H5 H 0.1007 0.3549 0.0841 0.030 Uiso 1 1 calc R
C6 C 0.0971(2) 0.4626(2) 0.05171(14) 0.0262(6) Uani 1 1 d .
H6 H 0.0837 0.4492 0.0091 0.031 Uiso 1 1 calc R
C7 C 0.10746(17) 0.54133(17) 0.06807(13) 0.0201(5) Uani 1 1 d .
C8 C 0.10651(19) 0.60172(19) 0.02350(13) 0.0234(5) Uani 1 1 d .
H8 H 0.0956 0.5919 -0.0203 0.028 Uiso 1 1 calc R
C9 C 0.1215(2) 0.67476(19) 0.04369(14) 0.0253(6) Uani 1 1 d .
H9 H 0.1224 0.7154 0.0136 0.030 Uiso 1 1 calc R
C10 C 0.13537(18) 0.68940(17) 0.10870(14) 0.0210(5) Uani 1 1 d .
H10 H 0.1456 0.7402 0.1221 0.025 Uiso 1 1 calc R
C11 C 0.12204(15) 0.56035(15) 0.13220(12) 0.0162(4) Uani 1 1 d .
C12 C 0.12855(15) 0.50207(15) 0.17958(12) 0.0155(4) Uani 1 1 d .
O20 O 0.1432(2) 0.2292(2) 0.4154(2) 0.0599(10) Uani 1 1 d .
H20 H 0.1607 0.2738 0.4176 0.090 Uiso 1 1 calc R
C20 C 0.0755(3) 0.2243(2) 0.4522(2) 0.0389(9) Uani 1 1 d .
H20A H 0.0859 0.2414 0.4960 0.058 Uiso 1 1 calc R
H20B H 0.0578 0.1712 0.4530 0.058 Uiso 1 1 calc R
H20C H 0.0361 0.2568 0.4331 0.058 Uiso 1 1 calc R
O30 O 0.2500 0.2500 0.0859(12) 0.305(15) Uani 1 4 d S

loop_
_atom_site_aniso_label
_atom_site_aniso_U_11
_atom_site_aniso_U_22
_atom_site_aniso_U_33
_atom_site_aniso_U_23
_atom_site_aniso_U_13
_atom_site_aniso_U_12
Gd1 0.01229(4) 0.01229(4) 0.01212(6) -0.00053(4) -0.00053(4) 0.00107(4)
Cr1 0.01221(12) 0.01221(12) 0.01126(18) 0.00001(14) -0.00001(14) -0.00036(14)
F1 0.0169(6) 0.0123(6) 0.0228(8) -0.0010(6) 0.0001(6) 0.0010(5)
N1 0.0141(8) 0.0143(8) 0.0157(9) -0.0004(6) 0.0007(6) -0.0012(6)
N2 0.0174(10) 0.0149(9) 0.0122(7) 0.0021(7) -0.0006(7) -0.0003(6)
N3 0.0235(11) 0.0169(9) 0.0169(9) -0.0015(8) 0.0028(8) 0.0013(8)
N4 0.0175(10) 0.0286(12) 0.0150(9) -0.0002(8) -0.0008(7) 0.0013(8)
O1 0.0201(9) 0.0263(10) 0.0175(8) 0.0010(7) -0.0013(7) -0.0009(8)
O2 0.0189(9) 0.0243(10) 0.0170(8) 0.0006(7) 0.0000(7) -0.0018(7)
O3 0.0385(13) 0.0262(11) 0.0176(9) 0.0035(8) 0.0066(9) -0.0023(9)
O4 0.0225(10) 0.0220(9) 0.0269(10) -0.0018(8) -0.0059(8) 0.0039(7)
O5 0.0244(10) 0.0218(10) 0.0224(10) 0.0011(8) -0.0042(8) -0.0015(8)
O6 0.0266(11) 0.0421(14) 0.0188(9) 0.0018(9) -0.0087(8) 0.0043(10)
C1 0.0210(11) 0.0183(11) 0.0160(10) 0.0032(8) 0.0005(9) -0.0004(9)
C2 0.0249(13) 0.0175(11) 0.0234(12) 0.0063(10) 0.0010(10) 0.0006(9)
C3 0.0256(13) 0.0159(11) 0.0232(12) 0.0001(9) 0.0020(10) -0.0013(9)
C4 0.0196(11) 0.0177(11) 0.0200(11) -0.0020(9) 0.0006(9) -0.0023(9)
C5 0.0332(16) 0.0209(12) 0.0214(12) -0.0066(10) 0.0007(11) -0.0061(11)
C6 0.0332(16) 0.0296(15) 0.0160(11) -0.0068(10) -0.0019(11) -0.0065(12)
C7 0.0231(12) 0.0229(12) 0.0142(10) -0.0022(9) -0.0017(9) -0.0012(9)
C8 0.0288(15) 0.0288(15) 0.0126(9) -0.0002(10) -0.0011(10) -0.0001(10)
C9 0.0338(16) 0.0272(14) 0.0150(11) 0.0052(10) -0.0002(10) 0.0002(12)
C10 0.0272(13) 0.0183(11) 0.0177(11) 0.0024(9) 0.0014(10) 0.0019(9)
C11 0.0157(10) 0.0184(10) 0.0144(9) -0.0006(8) 0.0010(8) -0.0004(8)
C12 0.0154(9) 0.0169(10) 0.0141(9) 0.0000(8) 0.0010(8) -0.0005(8)
O20 0.053(2) 0.044(2) 0.083(3) -0.0049(19) 0.011(2) -0.0010(16)
C20 0.048(2) 0.0349(19) 0.0342(18) 0.0057(15) 0.0051(17) 0.0040(16)
O30 0.37(2) 0.37(2) 0.17(2) 0.000 0.000 0.000

loop_
_atom_type_symbol
_atom_type_description
_atom_type_scat_dispersion_real
_atom_type_scat_dispersion_imag
_atom_type_scat_source
C C .0033 .0016 'International Tables Vol C Tables 4.2.6.8 and 6.1.1.4'
H H .0000 .0000 'International Tables Vol C Tables 4.2.6.8 and 6.1.1.4'
Cr Cr .3209 .6236 'International Tables Vol C Tables 4.2.6.8 and 6.1.1.4'
F F .0171 .0103 'International Tables Vol C Tables 4.2.6.8 and 6.1.1.4'
Gd Gd -.1653 3.9035 'International Tables Vol C Tables 4.2.6.8 and 6.1.1.4'
N N .0061 .0033 'International Tables Vol C Tables 4.2.6.8 and 6.1.1.4'
O O .0106 .0060 'International Tables Vol C Tables 4.2.6.8 and 6.1.1.4'

loop_
_geom_angle_atom_site_label_1
_geom_angle_atom_site_label_2
_geom_angle_atom_site_label_3
_geom_angle
_geom_angle_site_symmetry_1
_geom_angle_site_symmetry_3
F1 Gd1 F1 72.52(8) 5_665 .
F1 Gd1 O4 140.44(7) 5_665 .
F1 Gd1 O4 123.59(7) . .
F1 Gd1 O4 123.59(7) 5_665 5_665
F1 Gd1 O4 140.44(7) . 5_665
O4 Gd1 O4 69.61(11) . 5_665
F1 Gd1 O1 82.42(7) 5_665 .
F1 Gd1 O1 75.93(7) . .
O4 Gd1 O1 134.16(8) . .
O4 Gd1 O1 71.65(8) 5_665 .
F1 Gd1 O1 75.93(7) 5_665 5_665
F1 Gd1 O1 82.42(7) . 5_665
O4 Gd1 O1 71.65(8) . 5_665
O4 Gd1 O1 134.16(8) 5_665 5_665
O1 Gd1 O1 153.11(10) . 5_665
F1 Gd1 O2 71.67(7) 5_665 5_665
F1 Gd1 O2 126.44(7) . 5_665
O4 Gd1 O2 70.49(8) . 5_665
O4 Gd1 O2 92.83(8) 5_665 5_665
O1 Gd1 O2 135.18(7) . 5_665
O1 Gd1 O2 51.05(7) 5_665 5_665
F1 Gd1 O2 126.44(7) 5_665 .
F1 Gd1 O2 71.67(7) . .
O4 Gd1 O2 92.83(8) . .
O4 Gd1 O2 70.49(8) 5_665 .
O1 Gd1 O2 51.05(7) . .
O1 Gd1 O2 135.17(7) 5_665 .
O2 Gd1 O2 160.04(10) 5_665 .
F1 Gd1 O5 132.51(7) 5_665 .
F1 Gd1 O5 73.11(7) . .
O4 Gd1 O5 50.93(7) . .
O4 Gd1 O5 103.77(8) 5_665 .
O1 Gd1 O5 119.16(7) . .
O1 Gd1 O5 67.90(8) 5_665 .
O2 Gd1 O5 105.19(7) 5_665 .
O2 Gd1 O5 69.83(7) . .
F1 Gd1 O5 73.11(7) 5_665 5_665
F1 Gd1 O5 132.50(7) . 5_665
O4 Gd1 O5 103.77(8) . 5_665
O4 Gd1 O5 50.93(7) 5_665 5_665
O1 Gd1 O5 67.90(8) . 5_665
O1 Gd1 O5 119.16(7) 5_665 5_665
O2 Gd1 O5 69.83(7) 5_665 5_665
O2 Gd1 O5 105.19(7) . 5_665
O5 Gd1 O5 152.37(11) . 5_665
F1 Cr1 F1 91.41(10) . 6_455
F1 Cr1 N2 90.10(8) . .
F1 Cr1 N2 98.13(8) 6_455 .
F1 Cr1 N2 98.12(8) . 6_455
F1 Cr1 N2 90.09(8) 6_455 6_455
N2 Cr1 N2 168.25(12) . 6_455
F1 Cr1 N1 89.73(8) . 6_455
F1 Cr1 N1 170.46(8) 6_455 6_455
N2 Cr1 N1 91.35(9) . 6_455
N2 Cr1 N1 80.36(9) 6_455 6_455
F1 Cr1 N1 170.46(8) . .
F1 Cr1 N1 89.73(8) 6_455 .
N2 Cr1 N1 80.36(9) . .
N2 Cr1 N1 91.35(9) 6_455 .
N1 Cr1 N1 90.73(12) 6_455 .
Cr1 F1 Gd1 168.61(9) . .
C1 N1 C12 118.0(2) . .
C1 N1 Cr1 129.42(19) . .
C12 N1 Cr1 112.52(17) . .
C10 N2 C11 119.0(2) . .
C10 N2 Cr1 128.28(19) . .
C11 N2 Cr1 112.59(16) . .
O3 N3 O2 121.9(3) . .
O3 N3 O1 121.2(3) . .
O2 N3 O1 116.9(2) . .
O6 N4 O4 121.2(3) . .
O6 N4 O5 122.5(3) . .
O4 N4 O5 116.3(2) . .
N3 O1 Gd1 96.23(16) . .
N3 O2 Gd1 95.81(16) . .
N4 O4 Gd1 96.94(17) . .
N4 O5 Gd1 94.78(17) . .
N1 C1 C2 122.4(3) . .
N1 C1 H1 118.8 . .
C2 C1 H1 118.8 . .
C3 C2 C1 119.3(3) . .
C3 C2 H2 120.3 . .
C1 C2 H2 120.3 . .
C2 C3 C4 119.6(3) . .
C2 C3 H3 120.2 . .
C4 C3 H3 120.2 . .
C12 C4 C3 117.3(3) . .
C12 C4 C5 118.7(3) . .
C3 C4 C5 124.0(3) . .
C6 C5 C4 121.1(3) . .
C6 C5 H5 119.4 . .
C4 C5 H5 119.4 . .
C5 C6 C7 120.9(3) . .
C5 C6 H6 119.6 . .
C7 C6 H6 119.6 . .
C11 C7 C8 117.0(3) . .
C11 C7 C6 118.6(3) . .
C8 C7 C6 124.3(3) . .
C9 C8 C7 119.6(3) . .
C9 C8 H8 120.2 . .
C7 C8 H8 120.2 . .
C8 C9 C10 120.1(3) . .
C8 C9 H9 120.0 . .
C10 C9 H9 120.0 . .
N2 C10 C9 121.5(3) . .
N2 C10 H10 119.3 . .
C9 C10 H10 119.3 . .
N2 C11 C7 122.8(2) . .
N2 C11 C12 116.7(2) . .
C7 C11 C12 120.5(2) . .
N1 C12 C4 123.2(2) . .
N1 C12 C11 116.8(2) . .
C4 C12 C11 119.9(2) . .
C20 O20 H20 109.5 . .
O20 C20 H20A 109.5 . .
O20 C20 H20B 109.5 . .
H20A C20 H20B 109.5 . .
O20 C20 H20C 109.5 . .
H20A C20 H20C 109.5 . .
H20B C20 H20C 109.5 . .

loop_
_geom_bond_atom_site_label_1
_geom_bond_atom_site_label_2
_geom_bond_distance
_geom_bond_site_symmetry_2
Gd1 F1 2.2844(16) 5_665
Gd1 F1 2.2844(16) .
Gd1 O4 2.488(2) .
Gd1 O4 2.488(2) 5_665
Gd1 O1 2.506(2) .
Gd1 O1 2.506(2) 5_665
Gd1 O2 2.521(2) 5_665
Gd1 O2 2.521(2) .
Gd1 O5 2.533(2) .
Gd1 O5 2.533(2) 5_665
Cr1 F1 1.8844(17) .
Cr1 F1 1.8844(17) 6_455
Cr1 N2 2.058(2) .
Cr1 N2 2.058(2) 6_455
Cr1 N1 2.063(2) 6_455
Cr1 N1 2.063(2) .
N1 C1 1.329(3) .
N1 C12 1.368(3) .
N2 C10 1.332(3) .
N2 C11 1.367(3) .
N3 O3 1.230(3) .
N3 O2 1.265(3) .
N3 O1 1.277(3) .
N4 O6 1.227(3) .
N4 O4 1.271(3) .
N4 O5 1.272(3) .
C1 C2 1.407(4) .
C1 H1 0.9500 .
C2 C3 1.377(4) .
C2 H2 0.9500 .
C3 C4 1.404(4) .
C3 H3 0.9500 .
C4 C12 1.400(4) .
C4 C5 1.438(4) .
C5 C6 1.360(5) .
C5 H5 0.9500 .
C6 C7 1.432(4) .
C6 H6 0.9500 .
C7 C11 1.404(4) .
C7 C8 1.410(4) .
C8 C9 1.373(5) .
C8 H8 0.9500 .
C9 C10 1.404(4) .
C9 H9 0.9500 .
C10 H10 0.9500 .
C11 C12 1.427(4) .
O20 C20 1.415(6) .
O20 H20 0.8400 .
C20 H20A 0.9800 .
C20 H20B 0.9800 .
C20 H20C 0.9800 .

loop_
_geom_hbond_atom_site_label_D
_geom_hbond_atom_site_label_H
_geom_hbond_atom_site_label_A
_geom_hbond_distance_DH
_geom_hbond_distance_HA
_geom_hbond_distance_DA
_geom_hbond_angle_DHA
_geom_hbond_site_symmetry_A
O20 H20 O20 0.84 1.89 2.696(6) 161.4 7
